data_2019632
loop_
_publ_author_name
'Kavitha, Channappa N.'
'Yathirajan, Hemmige S.'
'Kaur, Manpreet'
'Hosten, Eric C.'
'Betz, Richard'
'Glidewell, Christopher'

_publ_section_title
;
 Three-dimensional hydrogen-bonded framework structures in flunarizinium
 nicotinate and flunarizinediium bis(4-toluenesulfonate) dihydrate
;
_journal_coeditor_code SK3553
_journal_issue 8
_journal_name_full 'Acta Crystallographica Section C'
_journal_page_first
;
;
_journal_paper_doi 10.1107/S2053229614016532
_journal_volume 70
_journal_year 2014
_chemical_formula_iupac 'C26 H27 F2 N2 , C6 H4 N O2'
_chemical_formula_moiety 'C26 H27 F2 N2, C6 H4 N O2'
_chemical_formula_sum 'C32 H31 F2 N3 O2'
_chemical_formula_weight 527.60
_chemical_name_common
;
Flunarizinium nicotinate
;
_chemical_name_systematic
'4-Bis[(4-fluorophenyl)methyl]-1-[(2<i>E</i>)-3-phenylprop-2-en-1-yl]piperazin-1-ium pyridine-3-carboxylate'
_space_group_crystal_system monoclinic
_space_group_IT_number 7
_space_group_name_Hall 'P -2yc'
_space_group_name_H-M_alt 'P 1 c 1'
_symmetry_space_group_name_Hall 'P -2yc'
_symmetry_space_group_name_H-M 'P 1 c 1'
_atom_sites_solution_hydrogens mixed
_audit_creation_method SHELXL2014
_cell_angle_alpha 90
_cell_angle_beta 92.717(2)
_cell_angle_gamma 90
_cell_formula_units_Z 2
_cell_length_a 10.8536(4)
_cell_length_b 10.8103(4)
_cell_length_c 11.3901(4)
_cell_measurement_reflns_used 6092
_cell_measurement_temperature 200(2)
_cell_measurement_theta_max 28.35
_cell_measurement_theta_min 1.88
_cell_volume 1334.91(8)
_computing_cell_refinement 'SAINT (Bruker, 2010)'
_computing_data_collection 'APEX2 (Bruker, 2010)'
_computing_data_reduction 'SAINT (Bruker, 2010)'
_computing_molecular_graphics 'PLATON (Spek, 2009)'
_computing_publication_material
;
SHELXL2014 (Sheldrick, 2014) and PLATON (Spek, 2009)
;
_computing_structure_refinement 'SHELXL2014 (Sheldrick, 2014)'
_computing_structure_solution 'SHELXS97 (Sheldrick, 2008)'
_diffrn_ambient_temperature 200(2)
_diffrn_measured_fraction_theta_full 0.999
_diffrn_measured_fraction_theta_max 0.996
_diffrn_measurement_device_type 'Bruker APEXII CCD area-detector'
_diffrn_measurement_method '\f and \w scans'
_diffrn_radiation_type MoK\a
_diffrn_radiation_wavelength 0.71073
_diffrn_reflns_av_R_equivalents 0.0269
_diffrn_reflns_limit_h_max 14
_diffrn_reflns_limit_h_min -14
_diffrn_reflns_limit_k_max 14
_diffrn_reflns_limit_k_min -14
_diffrn_reflns_limit_l_max 14
_diffrn_reflns_limit_l_min -15
_diffrn_reflns_number 23278
_diffrn_reflns_theta_full 25.242
_diffrn_reflns_theta_max 28.349
_diffrn_reflns_theta_min 1.878
_exptl_absorpt_coefficient_mu 0.092
_exptl_absorpt_correction_T_max 0.988
_exptl_absorpt_correction_T_min 0.873
_exptl_absorpt_correction_type multi-scan
_exptl_absorpt_process_details '(SADABS; Sheldrick, 2003)'
_exptl_crystal_colour colourless
_exptl_crystal_density_diffrn 1.313
_exptl_crystal_description plate
_exptl_crystal_F_000 556
_exptl_crystal_size_max 0.539
_exptl_crystal_size_mid 0.494
_exptl_crystal_size_min 0.130
_refine_diff_density_max 0.145
_refine_diff_density_min -0.181
_refine_ls_abs_structure_details
;
Flack <i>x</i> parameter (Flack, 1983) determined using 2539 quotients
[(I+)-(I-)]/[(I+)+(I-)] (Parsons <i>et al.</i>, 2013)
;
_refine_ls_abs_structure_Flack 0.10(15)
_refine_ls_extinction_method none
_refine_ls_goodness_of_fit_ref 1.026
_refine_ls_hydrogen_treatment constr
_refine_ls_matrix_type full
_refine_ls_number_parameters 352
_refine_ls_number_reflns 6092
_refine_ls_number_restraints 2
_refine_ls_restrained_S_all 1.026
_refine_ls_R_factor_all 0.0329
_refine_ls_R_factor_gt 0.0304
_refine_ls_shift/su_max 0.000
_refine_ls_shift/su_mean 0.000
_refine_ls_structure_factor_coef Fsqd
_refine_ls_weighting_details 'w = 1/[\s^2^(Fo^2^)+(0.0450P)^2^+0.1632P] where P=(Fo^2^+2Fc^2^)/3'
_refine_ls_weighting_scheme calc
_refine_ls_wR_factor_gt 0.0785
_refine_ls_wR_factor_ref 0.0807
_reflns_number_gt 5770
_reflns_number_total 6092
_reflns_threshold_expression I>2\s(I)
_cod_data_source_file sk3553sup1.cif
_cod_data_source_block I
_cod_database_code 2019632
_cod_database_fobs_code 2019632
_shelx_space_group_comment
;
The symmetry employed for this shelxl refinement is uniquely defined
by the following loop, which should always be used as a source of
symmetry information in preference to the above space-group names.
They are only intended as comments.
;
_shelx_estimated_absorpt_t_min 0.952
_shelx_estimated_absorpt_t_max 0.988
_shelxl_version_number 2.014

loop_
_space_group_symop_operation_xyz
'x, y, z'
'x, -y, z+1/2'

loop_
_atom_site_type_symbol
_atom_site_label
_atom_site_fract_x
_atom_site_fract_y
_atom_site_fract_z
_atom_site_U_iso_or_equiv
_atom_site_adp_type
_atom_site_calc_flag
_atom_site_occupancy
N N1 0.17850(12) 0.43015(13) 0.31935(12) 0.0250(3) Uani d 1
C C2 0.19249(15) 0.55279(15) 0.37393(15) 0.0261(3) Uani d 1
H H2A 0.1416 0.5572 0.4437 0.031 Uiso calc 1
H H2B 0.1625 0.6169 0.3175 0.031 Uiso calc 1
C C3 0.32579(15) 0.57830(16) 0.41056(14) 0.0268(3) Uani d 1
H H3A 0.3330 0.6617 0.4462 0.032 Uiso calc 1
H H3B 0.3547 0.5170 0.4703 0.032 Uiso calc 1
N N4 0.40422(12) 0.57106(13) 0.30680(12) 0.0244(3) Uani d 1
H H4 0.3770 0.6362 0.2515 0.029 Uiso d 1
C C5 0.38561(15) 0.44918(16) 0.24771(15) 0.0276(3) Uani d 1
H H5A 0.4157 0.3824 0.3012 0.033 Uiso calc 1
H H5B 0.4341 0.4463 0.1763 0.033 Uiso calc 1
C C6 0.25047(15) 0.42811(16) 0.21400(15) 0.0273(3) Uani d 1
H H6A 0.2206 0.4936 0.1589 0.033 Uiso calc 1
H H6B 0.2400 0.3472 0.1740 0.033 Uiso calc 1
C C1 0.04617(14) 0.40285(15) 0.29532(15) 0.0250(3) Uani d 1
H H1 0.0071 0.4774 0.2573 0.030 Uiso calc 1
C C11 -0.01644(14) 0.37958(15) 0.41020(15) 0.0251(3) Uani d 1
C C12 -0.14102(15) 0.40862(16) 0.41860(16) 0.0302(4) Uani d 1
H H12 -0.1844 0.4472 0.3541 0.036 Uiso calc 1
C C13 -0.20273(17) 0.38200(18) 0.51973(18) 0.0358(4) Uani d 1
H H13 -0.2879 0.4003 0.5247 0.043 Uiso calc 1
C C14 -0.13720(18) 0.32879(16) 0.61156(17) 0.0345(4) Uani d 1
F F14 -0.19601(13) 0.30702(13) 0.71334(11) 0.0516(3) Uani d 1
C C15 -0.01478(18) 0.29758(17) 0.60796(17) 0.0336(4) Uani d 1
H H15 0.0275 0.2594 0.6733 0.040 Uiso calc 1
C C16 0.04540(16) 0.32364(16) 0.50559(16) 0.0294(3) Uani d 1
H H16 0.1301 0.3028 0.5009 0.035 Uiso calc 1
C C21 0.02675(15) 0.29468(16) 0.21188(14) 0.0265(3) Uani d 1
C C22 0.05734(17) 0.17386(17) 0.24553(18) 0.0346(4) Uani d 1
H H22 0.0922 0.1585 0.3222 0.041 Uiso calc 1
C C23 0.0372(2) 0.07615(19) 0.1681(2) 0.0435(5) Uani d 1
H H23 0.0577 -0.0061 0.1911 0.052 Uiso calc 1
C C24 -0.01274(19) 0.1004(2) 0.0577(2) 0.0454(5) Uani d 1
F F24 -0.03385(15) 0.00390(16) -0.01654(15) 0.0702(5) Uani d 1
C C25 -0.04382(18) 0.2171(2) 0.02057(18) 0.0437(5) Uani d 1
H H25 -0.0782 0.2311 -0.0565 0.052 Uiso calc 1
C C26 -0.02378(17) 0.31482(19) 0.09868(16) 0.0334(4) Uani d 1
H H26 -0.0449 0.3965 0.0745 0.040 Uiso calc 1
C C41 0.53859(16) 0.58793(18) 0.34023(17) 0.0321(4) Uani d 1
H H41A 0.5671 0.5174 0.3899 0.039 Uiso calc 1
H H41B 0.5860 0.5870 0.2681 0.039 Uiso calc 1
C C42 0.56485(16) 0.70599(18) 0.40543(17) 0.0327(4) Uani d 1
H H42 0.5461 0.7823 0.3673 0.039 Uiso calc 1
C C43 0.61323(16) 0.70778(17) 0.51436(16) 0.0313(4) Uani d 1
H H43 0.6269 0.6293 0.5502 0.038 Uiso calc 1
C C31 0.64836(15) 0.81561(17) 0.58665(15) 0.0299(4) Uani d 1
C C32 0.70012(17) 0.79671(19) 0.69949(17) 0.0342(4) Uani d 1
H H32 0.7088 0.7147 0.7287 0.041 Uiso calc 1
C C33 0.73911(18) 0.8947(2) 0.77006(18) 0.0401(4) Uani d 1
H H33 0.7747 0.8797 0.8466 0.048 Uiso calc 1
C C34 0.72614(19) 1.0147(2) 0.7288(2) 0.0425(4) Uani d 1
H H34 0.7532 1.0824 0.7767 0.051 Uiso calc 1
C C35 0.67351(19) 1.03563(19) 0.6173(2) 0.0417(4) Uani d 1
H H35 0.6637 1.1180 0.5893 0.050 Uiso calc 1
C C36 0.63521(18) 0.93764(18) 0.54642(18) 0.0354(4) Uani d 1
H H36 0.5998 0.9532 0.4700 0.042 Uiso calc 1
N N51 0.26141(19) 1.03197(17) -0.06212(17) 0.0492(5) Uani d 1
C C52 0.28936(19) 0.93447(18) 0.00654(17) 0.0370(4) Uani d 1
H H52 0.2473 0.9261 0.0774 0.044 Uiso calc 1
C C53 0.37557(16) 0.84493(16) -0.01882(15) 0.0290(3) Uani d 1
C C54 0.43615(18) 0.85725(19) -0.12234(17) 0.0378(4) Uani d 1
H H54 0.4972 0.7991 -0.1426 0.045 Uiso calc 1
C C55 0.4063(2) 0.9557(2) -0.19576(19) 0.0464(5) Uani d 1
H H55 0.4447 0.9650 -0.2685 0.056 Uiso calc 1
C C56 0.3202(2) 1.0397(2) -0.1618(2) 0.0480(5) Uani d 1
H H56 0.3015 1.1076 -0.2125 0.058 Uiso calc 1
C C57 0.40362(16) 0.73877(16) 0.06383(15) 0.0278(3) Uani d 1
O O51 0.33722(13) 0.73420(12) 0.15347(11) 0.0360(3) Uani d 1
O O52 0.48540(13) 0.66376(13) 0.04174(13) 0.0407(3) Uani d 1

loop_
_atom_site_aniso_label
_atom_site_aniso_U_11
_atom_site_aniso_U_22
_atom_site_aniso_U_33
_atom_site_aniso_U_12
_atom_site_aniso_U_13
_atom_site_aniso_U_23
N1 0.0236(6) 0.0273(7) 0.0243(7) -0.0025(5) 0.0046(5) -0.0024(5)
C2 0.0252(7) 0.0279(8) 0.0255(8) -0.0009(6) 0.0040(6) -0.0033(6)
C3 0.0277(8) 0.0318(8) 0.0212(8) -0.0038(6) 0.0037(6) -0.0027(6)
N4 0.0222(6) 0.0288(7) 0.0222(7) -0.0022(5) 0.0019(5) 0.0008(5)
C5 0.0259(8) 0.0296(8) 0.0277(8) -0.0003(6) 0.0053(6) -0.0025(7)
C6 0.0262(8) 0.0316(8) 0.0245(8) -0.0026(6) 0.0046(6) -0.0039(6)
C1 0.0230(7) 0.0257(7) 0.0262(8) -0.0001(6) 0.0008(6) 0.0006(6)
C11 0.0247(7) 0.0235(7) 0.0274(8) -0.0033(6) 0.0028(6) -0.0037(6)
C12 0.0245(7) 0.0332(8) 0.0327(9) -0.0001(6) 0.0000(6) -0.0040(7)
C13 0.0271(8) 0.0378(9) 0.0432(10) -0.0044(7) 0.0089(7) -0.0084(8)
C14 0.0405(9) 0.0319(8) 0.0323(9) -0.0098(7) 0.0141(7) -0.0047(7)
F14 0.0582(8) 0.0568(8) 0.0419(7) -0.0109(6) 0.0256(6) -0.0005(6)
C15 0.0407(9) 0.0307(8) 0.0294(9) -0.0036(7) 0.0023(7) 0.0016(7)
C16 0.0266(8) 0.0298(8) 0.0319(9) 0.0001(6) 0.0027(6) 0.0002(7)
C21 0.0221(7) 0.0305(8) 0.0270(8) -0.0039(6) 0.0020(6) -0.0027(7)
C22 0.0351(9) 0.0322(9) 0.0364(10) -0.0002(7) 0.0018(7) -0.0027(7)
C23 0.0410(10) 0.0352(10) 0.0550(13) -0.0023(8) 0.0095(9) -0.0120(9)
C24 0.0364(10) 0.0527(12) 0.0479(12) -0.0120(9) 0.0108(9) -0.0264(10)
F24 0.0647(9) 0.0721(10) 0.0744(10) -0.0163(8) 0.0103(8) -0.0485(8)
C25 0.0344(9) 0.0675(14) 0.0292(9) -0.0095(9) 0.0023(8) -0.0119(9)
C26 0.0289(8) 0.0439(10) 0.0278(9) -0.0041(7) 0.0029(7) -0.0008(7)
C41 0.0227(7) 0.0409(9) 0.0327(9) -0.0019(7) 0.0003(6) 0.0000(7)
C42 0.0262(8) 0.0358(9) 0.0359(10) -0.0046(7) 0.0004(7) 0.0046(8)
C43 0.0276(8) 0.0323(8) 0.0341(9) 0.0022(7) 0.0022(7) 0.0020(7)
C31 0.0226(7) 0.0364(9) 0.0309(9) 0.0012(6) 0.0026(6) 0.0005(7)
C32 0.0300(8) 0.0392(9) 0.0334(9) 0.0048(7) 0.0013(7) 0.0025(8)
C33 0.0338(9) 0.0545(12) 0.0316(9) 0.0006(8) -0.0019(7) -0.0019(9)
C34 0.0359(9) 0.0458(11) 0.0458(11) -0.0066(8) 0.0020(8) -0.0105(9)
C35 0.0393(10) 0.0342(9) 0.0516(12) -0.0031(8) 0.0031(9) 0.0008(9)
C36 0.0331(9) 0.0392(9) 0.0335(9) 0.0003(7) -0.0012(7) 0.0046(8)
N51 0.0569(11) 0.0434(10) 0.0469(11) 0.0060(9) -0.0031(9) 0.0113(8)
C52 0.0416(10) 0.0388(10) 0.0309(9) 0.0023(8) 0.0040(7) 0.0052(8)
C53 0.0299(8) 0.0299(8) 0.0271(8) -0.0083(6) -0.0002(6) -0.0008(7)
C54 0.0387(9) 0.0413(10) 0.0342(10) -0.0121(8) 0.0091(8) -0.0037(8)
C55 0.0548(12) 0.0545(12) 0.0302(10) -0.0224(10) 0.0054(9) 0.0076(9)
C56 0.0563(13) 0.0447(11) 0.0418(12) -0.0128(10) -0.0097(10) 0.0161(9)
C57 0.0280(7) 0.0275(8) 0.0279(8) -0.0049(6) -0.0006(6) -0.0020(6)
O51 0.0428(7) 0.0361(6) 0.0298(6) 0.0054(6) 0.0086(5) 0.0067(5)
O52 0.0382(7) 0.0389(7) 0.0457(8) 0.0061(6) 0.0082(6) -0.0006(6)

loop_
_atom_type_symbol
_atom_type_description
_atom_type_scat_dispersion_real
_atom_type_scat_dispersion_imag
_atom_type_scat_source
C C 0.0033 0.0016 'International Tables Vol C Tables 4.2.6.8 and 6.1.1.4'
H H 0.0000 0.0000 'International Tables Vol C Tables 4.2.6.8 and 6.1.1.4'
F F 0.0171 0.0103 'International Tables Vol C Tables 4.2.6.8 and 6.1.1.4'
N N 0.0061 0.0033 'International Tables Vol C Tables 4.2.6.8 and 6.1.1.4'
O O 0.0106 0.0060 'International Tables Vol C Tables 4.2.6.8 and 6.1.1.4'

loop_
_geom_angle_atom_site_label_1
_geom_angle_atom_site_label_2
_geom_angle_atom_site_label_3
_geom_angle
C6 N1 C2 108.19(12)
C6 N1 C1 113.38(12)
C2 N1 C1 109.77(12)
N1 C2 C3 111.08(13)
N1 C2 H2A 109.4
C3 C2 H2A 109.4
N1 C2 H2B 109.4
C3 C2 H2B 109.4
H2A C2 H2B 108.0
N4 C3 C2 110.27(13)
N4 C3 H3A 109.6
C2 C3 H3A 109.6
N4 C3 H3B 109.6
C2 C3 H3B 109.6
H3A C3 H3B 108.1
C5 N4 C3 109.54(12)
C5 N4 C41 109.36(13)
C3 N4 C41 112.14(13)
C5 N4 H4 108.3
C3 N4 H4 107.8
C41 N4 H4 109.6
N4 C5 C6 110.88(13)
N4 C5 H5A 109.5
C6 C5 H5A 109.5
N4 C5 H5B 109.5
C6 C5 H5B 109.5
H5A C5 H5B 108.1
N1 C6 C5 109.75(13)
N1 C6 H6A 109.7
C5 C6 H6A 109.7
N1 C6 H6B 109.7
C5 C6 H6B 109.7
H6A C6 H6B 108.2
N1 C1 C21 112.03(13)
N1 C1 C11 110.05(13)
C21 C1 C11 110.90(13)
N1 C1 H1 107.9
C21 C1 H1 107.9
C11 C1 H1 107.9
C16 C11 C12 118.57(16)
C16 C11 C1 121.68(14)
C12 C11 C1 119.65(15)
C13 C12 C11 121.12(16)
C13 C12 H12 119.4
C11 C12 H12 119.4
C14 C13 C12 117.95(17)
C14 C13 H13 121.0
C12 C13 H13 121.0
C13 C14 F14 118.32(17)
C13 C14 C15 123.42(17)
F14 C14 C15 118.25(18)
C14 C15 C16 117.93(17)
C14 C15 H15 121.0
C16 C15 H15 121.0
C11 C16 C15 120.99(16)
C11 C16 H16 119.5
C15 C16 H16 119.5
C26 C21 C22 118.54(16)
C26 C21 C1 119.76(16)
C22 C21 C1 121.69(15)
C23 C22 C21 120.62(19)
C23 C22 H22 119.7
C21 C22 H22 119.7
C24 C23 C22 118.8(2)
C24 C23 H23 120.6
C22 C23 H23 120.6
F24 C24 C25 119.0(2)
F24 C24 C23 118.2(2)
C25 C24 C23 122.72(18)
C24 C25 C26 118.30(19)
C24 C25 H25 120.8
C26 C25 H25 120.8
C25 C26 C21 121.03(19)
C25 C26 H26 119.5
C21 C26 H26 119.5
C42 C41 N4 112.91(15)
C42 C41 H41A 109.0
N4 C41 H41A 109.0
C42 C41 H41B 109.0
N4 C41 H41B 109.0
H41A C41 H41B 107.8
C43 C42 C41 122.33(17)
C43 C42 H42 118.8
C41 C42 H42 118.8
C42 C43 C31 128.20(17)
C42 C43 H43 115.9
C31 C43 H43 115.9
C32 C31 C36 118.03(17)
C32 C31 C43 118.94(16)
C36 C31 C43 123.00(16)
C33 C32 C31 121.50(18)
C33 C32 H32 119.3
C31 C32 H32 119.3
C32 C33 C34 119.79(19)
C32 C33 H33 120.1
C34 C33 H33 120.1
C33 C34 C35 119.62(19)
C33 C34 H34 120.2
C35 C34 H34 120.2
C36 C35 C34 120.61(19)
C36 C35 H35 119.7
C34 C35 H35 119.7
C35 C36 C31 120.44(18)
C35 C36 H36 119.8
C31 C36 H36 119.8
C56 N51 C52 116.3(2)
N51 C52 C53 124.38(19)
N51 C52 H52 117.8
C53 C52 H52 117.8
C54 C53 C52 117.59(17)
C54 C53 C57 121.05(17)
C52 C53 C57 121.35(16)
C55 C54 C53 118.8(2)
C55 C54 H54 120.6
C53 C54 H54 120.6
C56 C55 C54 118.9(2)
C56 C55 H55 120.6
C54 C55 H55 120.6
N51 C56 C55 124.01(19)
N51 C56 H56 118.0
C55 C56 H56 118.0
O52 C57 O51 125.05(17)
O52 C57 C53 119.87(16)
O51 C57 C53 115.07(15)

loop_
_geom_bond_atom_site_label_1
_geom_bond_atom_site_label_2
_geom_bond_distance
N1 C6 1.463(2)
N1 C2 1.469(2)
N1 C1 1.479(2)
C2 C3 1.512(2)
C2 H2A 0.9900
C2 H2B 0.9900
C3 N4 1.491(2)
C3 H3A 0.9900
C3 H3B 0.9900
N4 C5 1.489(2)
N4 C41 1.501(2)
N4 H4 0.9807
C5 C6 1.516(2)
C5 H5A 0.9900
C5 H5B 0.9900
C6 H6A 0.9900
C6 H6B 0.9900
C1 C21 1.515(2)
C1 C11 1.524(2)
C1 H1 1.0000
C11 C16 1.388(2)
C11 C12 1.396(2)
C12 C13 1.390(3)
C12 H12 0.9500
C13 C14 1.364(3)
C13 H13 0.9500
C14 F14 1.370(2)
C14 C15 1.373(3)
C15 C16 1.392(3)
C15 H15 0.9500
C16 H16 0.9500
C21 C26 1.394(2)
C21 C22 1.397(3)
C22 C23 1.387(3)
C22 H22 0.9500
C23 C24 1.371(4)
C23 H23 0.9500
C24 F24 1.355(2)
C24 C25 1.368(3)
C25 C26 1.391(3)
C25 H25 0.9500
C26 H26 0.9500
C41 C42 1.497(3)
C41 H41A 0.9900
C41 H41B 0.9900
C42 C43 1.324(3)
C42 H42 0.9500
C43 C31 1.467(3)
C43 H43 0.9500
C31 C32 1.393(3)
C31 C36 1.402(3)
C32 C33 1.384(3)
C32 H32 0.9500
C33 C34 1.385(3)
C33 H33 0.9500
C34 C35 1.386(3)
C34 H34 0.9500
C35 C36 1.384(3)
C35 H35 0.9500
C36 H36 0.9500
N51 C56 1.332(3)
N51 C52 1.339(3)
C52 C53 1.386(3)
C52 H52 0.9500
C53 C54 1.384(2)
C53 C57 1.506(2)
C54 C55 1.383(3)
C54 H54 0.9500
C55 C56 1.371(4)
C55 H55 0.9500
C56 H56 0.9500
C57 O52 1.237(2)
C57 O51 1.278(2)

loop_
_geom_hbond_atom_site_label_D
_geom_hbond_atom_site_label_H
_geom_hbond_atom_site_label_A
_geom_hbond_site_symmetry_A
_geom_hbond_distance_DH
_geom_hbond_distance_HA
_geom_hbond_distance_DA
_geom_hbond_angle_DHA
_geom_hbond_publ_flag
N4 H4 O51 . 0.98 1.58 2.5630(19) 175 y
C3 H3B O52 2_565 0.99 2.53 3.440(2) 153 y
C13 H13 O52 2_465 0.95 2.57 3.442(2) 152 y
C56 H56 O51 2_574 0.95 2.34 3.236(3) 158 y
C26 H26 Cg1 2_564 0.95 2.81 3.758(2) 173 y
C55 H55 Cg2 1_554 0.95 2.85 3.567(2) 133 y

loop_
_geom_torsion_atom_site_label_1
_geom_torsion_atom_site_label_2
_geom_torsion_atom_site_label_3
_geom_torsion_atom_site_label_4
_geom_torsion
_geom_torsion_publ_flag
C6 N1 C2 C3 -61.39(16) ?
C1 N1 C2 C3 174.41(13) ?
N1 C2 C3 N4 58.60(17) ?
C2 C3 N4 C5 -54.81(17) ?
C2 C3 N4 C41 -176.42(14) ?
C3 N4 C5 C6 55.99(17) ?
C41 N4 C5 C6 179.26(14) ?
C2 N1 C6 C5 61.43(16) ?
C1 N1 C6 C5 -176.56(14) ?
N4 C5 C6 N1 -60.11(17) ?
C6 N1 C1 C21 44.09(18) ?
C6 N1 C1 C11 167.96(13) ?
C2 N1 C1 C11 -70.92(16) y
C2 N1 C1 C21 165.22(13) y
N1 C1 C11 C16 -33.4(2) ?
C21 C1 C11 C16 91.08(18) ?
N1 C1 C11 C12 150.17(15) y
C21 C1 C11 C12 -85.31(18) ?
C16 C11 C12 C13 -0.3(2) ?
C1 C11 C12 C13 176.25(15) ?
C11 C12 C13 C14 1.3(3) ?
C12 C13 C14 F14 177.30(15) ?
C12 C13 C14 C15 -1.7(3) ?
C13 C14 C15 C16 1.0(3) ?
F14 C14 C15 C16 -177.96(16) ?
C12 C11 C16 C15 -0.4(3) ?
C1 C11 C16 C15 -176.87(15) ?
C14 C15 C16 C11 0.1(3) ?
N1 C1 C21 C26 -111.11(17) ?
C11 C1 C21 C26 125.50(17) ?
N1 C1 C21 C22 69.4(2) y
C11 C1 C21 C22 -54.0(2) ?
C26 C21 C22 C23 -0.3(3) ?
C1 C21 C22 C23 179.18(16) ?
C21 C22 C23 C24 0.3(3) ?
C22 C23 C24 F24 -178.91(18) ?
C22 C23 C24 C25 0.0(3) ?
F24 C24 C25 C26 178.74(18) ?
C23 C24 C25 C26 -0.1(3) ?
C24 C25 C26 C21 0.1(3) ?
C22 C21 C26 C25 0.1(3) ?
C1 C21 C26 C25 -179.35(16) ?
C5 N4 C41 C42 -177.30(14) ?
C3 N4 C41 C42 -55.58(19) y
N4 C41 C42 C43 118.27(19) y
C41 C42 C43 C31 177.23(16) y
C42 C43 C31 C32 -178.93(18) y
C42 C43 C31 C36 -0.6(3) ?
C36 C31 C32 C33 -0.8(3) ?
C43 C31 C32 C33 177.64(17) ?
C31 C32 C33 C34 0.4(3) ?
C32 C33 C34 C35 0.4(3) ?
C33 C34 C35 C36 -0.8(3) ?
C34 C35 C36 C31 0.4(3) ?
C32 C31 C36 C35 0.4(3) ?
C43 C31 C36 C35 -177.98(18) ?
C56 N51 C52 C53 1.3(3) ?
N51 C52 C53 C54 -0.3(3) ?
N51 C52 C53 C57 178.99(18) ?
C52 C53 C54 C55 -1.3(3) ?
C57 C53 C54 C55 179.41(17) ?
C53 C54 C55 C56 1.9(3) ?
C52 N51 C56 C55 -0.6(3) ?
C54 C55 C56 N51 -0.9(3) ?
C54 C53 C57 O52 2.9(2) ?
C52 C53 C57 O52 -176.37(17) ?
C54 C53 C57 O51 -176.63(16) ?
C52 C53 C57 O51 4.1(2) ?
